data_7207092
loop_
_publ_author_name
'Jin, Rui-Fang'
'Yang, Shi-Yao'
'Li, Hui-Min'
'Long, La-Sheng'
'Huang, Rong-Bin'
'Zheng, Lan-Sun'

_publ_section_title
;
 Effect of ionic radius on the assemblies of first row transition
 metal--5-tert-butylisophthalates--(2,2&#x2032;-bipyridine or
 phenanthroline) coordination compounds
;
_journal_issue 4
_journal_name_full CrystEngComm
_journal_page_first 1301
_journal_paper_doi 10.1039/c1ce05959a
_journal_volume 14
_journal_year 2012
_chemical_formula_moiety 'C24 H22 Cu N2 O5'
_chemical_formula_sum 'C24 H22 Cu N2 O5'
_chemical_formula_weight 481.98
_chemical_name_systematic
;
?
;
_space_group_IT_number 14
_symmetry_cell_setting monoclinic
_symmetry_space_group_name_Hall '-P 2ybc'
_symmetry_space_group_name_H-M 'P 1 21/c 1'
_atom_sites_solution_hydrogens geom
_atom_sites_solution_primary direct
_atom_sites_solution_secondary difmap
_audit_creation_method SHELXL-97
_cell_angle_alpha 90.00
_cell_angle_beta 107.505(1)
_cell_angle_gamma 90.00
_cell_formula_units_Z 4
_cell_length_a 15.0898(10)
_cell_length_b 12.3402(8)
_cell_length_c 12.2249(8)
_cell_measurement_reflns_used 3171
_cell_measurement_temperature 173(2)
_cell_measurement_theta_max 26.3091
_cell_measurement_theta_min 2.1740
_cell_volume 2171.0(2)
_computing_cell_refinement 'SAINT (Bruker, 2002)'
_computing_data_collection 'SMART (Bruker, 2002)'
_computing_data_reduction 'SAINT (Bruker, 2001)'
_computing_molecular_graphics 'ORTEP-II (Johnson, 1976)'
_computing_publication_material 'SHELXL-97 (Sheldrick, 1997)'
_computing_structure_refinement 'SHELXL-97 (Sheldrick, 1997)'
_computing_structure_solution 'SHELXS-97 (Sheldrick, 1997)'
_diffrn_ambient_temperature 173(2)
_diffrn_measured_fraction_theta_full 0.987
_diffrn_measured_fraction_theta_max 0.893
_diffrn_measurement_device_type 'Bruker APEX area-detector diffractometer'
_diffrn_measurement_method '\f and \w scan'
_diffrn_radiation_monochromator graphite
_diffrn_radiation_source 'fine-focus sealed tube'
_diffrn_radiation_type MoK\a
_diffrn_radiation_wavelength 0.71073
_diffrn_reflns_av_R_equivalents 0.0395
_diffrn_reflns_av_sigmaI/netI 0.0571
_diffrn_reflns_limit_h_max 20
_diffrn_reflns_limit_h_min -20
_diffrn_reflns_limit_k_max 16
_diffrn_reflns_limit_k_min -16
_diffrn_reflns_limit_l_max 14
_diffrn_reflns_limit_l_min -16
_diffrn_reflns_number 12399
_diffrn_reflns_theta_full 25.00
_diffrn_reflns_theta_max 28.66
_diffrn_reflns_theta_min 1.41
_exptl_absorpt_coefficient_mu 1.045
_exptl_absorpt_correction_T_max 0.9211
_exptl_absorpt_correction_T_min 0.8424
_exptl_absorpt_correction_type multi-scan
_exptl_absorpt_process_details 'SADABS (Bruker, 2002)'
_exptl_crystal_colour blue
_exptl_crystal_density_diffrn 1.475
_exptl_crystal_density_meas ?
_exptl_crystal_density_method 'not measured'
_exptl_crystal_description plate
_exptl_crystal_F_000 996
_exptl_crystal_size_max 0.17
_exptl_crystal_size_mid 0.16
_exptl_crystal_size_min 0.08
_refine_diff_density_max 0.586
_refine_diff_density_min -0.378
_refine_diff_density_rms 0.090
_refine_ls_extinction_method none
_refine_ls_goodness_of_fit_ref 1.030
_refine_ls_hydrogen_treatment constr
_refine_ls_matrix_type full
_refine_ls_number_parameters 294
_refine_ls_number_reflns 4993
_refine_ls_number_restraints 0
_refine_ls_restrained_S_all 1.030
_refine_ls_R_factor_all 0.0692
_refine_ls_R_factor_gt 0.0533
_refine_ls_shift/su_max 0.001
_refine_ls_shift/su_mean 0.000
_refine_ls_structure_factor_coef Fsqd
_refine_ls_weighting_details 'calc w=1/[\s^2^(Fo^2^)+(0.0644P)^2^+1.1038P] where P=(Fo^2^+2Fc^2^)/3'
_refine_ls_weighting_scheme calc
_refine_ls_wR_factor_gt 0.1207
_refine_ls_wR_factor_ref 0.1280
_reflns_number_gt 4058
_reflns_number_total 4993
_reflns_threshold_expression >2sigma(I)
_cod_data_source_file c1ce05959a.txt
_cod_data_source_block CuPhen1a-[Cu(tbip)(phen)(H2O)]n
_cod_depositor_comments
;
The following automatic conversions were performed:

'_exptl_absorpt_correction_type' value 'Multi-scan' changed to
'multi-scan' according to
/home/saulius/struct/CIF-dictionaries/cif_core.dic dictionary named
'cif_core.dic' version 2.4.1 from 2010-06-29.

Automatic conversion script
Id: cif_fix_values 1715 2011-07-08 13:25:40Z adriana 

The following automatic conversions were performed:

'_exptl_crystal_density_meas' value 'not measured' was changed to '?'
- the value is perceived as not measured.

Automatic conversion script
Id: cif_fix_values 3008 2015-01-20 13:52:24Z robertas 
;
_cod_original_sg_symbol_H-M P21/c
_cod_database_code 7207092

loop_
_symmetry_equiv_pos_as_xyz
'x, y, z'
'-x, y+1/2, -z+1/2'
'-x, -y, -z'
'x, -y-1/2, z-1/2'

loop_
_atom_site_label
_atom_site_type_symbol
_atom_site_fract_x
_atom_site_fract_y
_atom_site_fract_z
_atom_site_U_iso_or_equiv
_atom_site_adp_type
_atom_site_occupancy
_atom_site_symmetry_multiplicity
_atom_site_calc_flag
_atom_site_refinement_flags
Cu1 Cu 0.36822(2) 0.42376(3) 0.57976(3) 0.01830(12) Uani 1 1 d .
O1 O 0.36807(14) 0.53386(15) 0.45656(18) 0.0197(4) Uani 1 1 d .
O1W O 0.51403(14) 0.45223(16) 0.68200(19) 0.0220(5) Uani 1 1 d .
H1 H 0.5187 0.5136 0.7130 0.059(14) Uiso 1 1 calc R
H2 H 0.5494 0.4571 0.6461 0.049(13) Uiso 1 1 d R
O2 O 0.21908(15) 0.49726(17) 0.42682(19) 0.0274(5) Uani 1 1 d .
O3 O 0.32646(14) 0.97186(16) 0.17048(18) 0.0231(5) Uani 1 1 d .
O4 O 0.44808(14) 0.86943(16) 0.26250(18) 0.0227(5) Uani 1 1 d .
N1 N 0.30009(16) 0.30689(18) 0.6389(2) 0.0184(5) Uani 1 1 d .
N2 N 0.40415(17) 0.29595(18) 0.5014(2) 0.0175(5) Uani 1 1 d .
C1 C 0.2558(2) 0.6459(2) 0.3262(3) 0.0187(6) Uani 1 1 d .
C2 C 0.3217(2) 0.7195(2) 0.3148(3) 0.0186(6) Uani 1 1 d .
H2A H 0.3847 0.7125 0.3603 0.022 Uiso 1 1 calc R
C3 C 0.2949(2) 0.8037(2) 0.2360(3) 0.0182(6) Uani 1 1 d .
C4 C 0.2034(2) 0.8120(2) 0.1690(3) 0.0237(7) Uani 1 1 d .
H4A H 0.1860 0.8697 0.1154 0.028 Uiso 1 1 calc R
C5 C 0.1360(2) 0.7384(3) 0.1777(3) 0.0247(7) Uani 1 1 d .
C6 C 0.1643(2) 0.6565(2) 0.2593(3) 0.0207(6) Uani 1 1 d .
H6A H 0.1195 0.6065 0.2693 0.025 Uiso 1 1 calc R
C7 C 0.2809(2) 0.5522(2) 0.4091(3) 0.0195(6) Uani 1 1 d .
C8 C 0.3637(2) 0.8863(2) 0.2225(2) 0.0188(6) Uani 1 1 d .
C9 C 0.0365(2) 0.7508(3) 0.1003(3) 0.0392(9) Uani 1 1 d .
C10 C -0.0257(3) 0.6579(4) 0.1154(4) 0.0502(11) Uani 1 1 d .
H10A H -0.0005 0.5890 0.0983 0.075 Uiso 1 1 calc R
H10B H -0.0885 0.6681 0.0630 0.075 Uiso 1 1 calc R
H10C H -0.0279 0.6570 0.1947 0.075 Uiso 1 1 calc R
C11 C 0.0366(3) 0.7540(6) -0.0241(4) 0.090(2) Uani 1 1 d .
H11A H 0.0627 0.6862 -0.0429 0.136 Uiso 1 1 calc R
H11B H 0.0743 0.8152 -0.0352 0.136 Uiso 1 1 calc R
H11C H -0.0273 0.7624 -0.0743 0.136 Uiso 1 1 calc R
C12 C -0.0035(3) 0.8569(4) 0.1314(5) 0.0694(16) Uani 1 1 d .
H12A H -0.0018 0.8549 0.2121 0.104 Uiso 1 1 calc R
H12B H -0.0679 0.8654 0.0829 0.104 Uiso 1 1 calc R
H12C H 0.0336 0.9182 0.1189 0.104 Uiso 1 1 calc R
C13 C 0.2488(2) 0.3165(2) 0.7089(3) 0.0228(6) Uani 1 1 d .
H13A H 0.2412 0.3860 0.7383 0.027 Uiso 1 1 calc R
C14 C 0.2058(2) 0.2276(3) 0.7406(3) 0.0275(7) Uani 1 1 d .
H14A H 0.1702 0.2367 0.7922 0.033 Uiso 1 1 calc R
C15 C 0.2143(2) 0.1276(3) 0.6981(3) 0.0279(7) Uani 1 1 d .
H15A H 0.1841 0.0669 0.7190 0.033 Uiso 1 1 calc R
C16 C 0.2679(2) 0.1148(2) 0.6234(3) 0.0226(6) Uani 1 1 d .
C17 C 0.2829(2) 0.0138(2) 0.5739(3) 0.0285(7) Uani 1 1 d .
H17A H 0.2544 -0.0501 0.5907 0.034 Uiso 1 1 calc R
C18 C 0.3367(2) 0.0080(2) 0.5042(3) 0.0267(7) Uani 1 1 d .
H18A H 0.3449 -0.0598 0.4717 0.032 Uiso 1 1 calc R
C19 C 0.3820(2) 0.1025(2) 0.4780(3) 0.0203(6) Uani 1 1 d .
C20 C 0.4414(2) 0.1023(2) 0.4088(3) 0.0226(7) Uani 1 1 d .
H20A H 0.4547 0.0365 0.3767 0.027 Uiso 1 1 calc R
C21 C 0.4797(2) 0.1971(2) 0.3880(3) 0.0228(6) Uani 1 1 d .
H21A H 0.5199 0.1979 0.3412 0.027 Uiso 1 1 calc R
C22 C 0.4596(2) 0.2929(2) 0.4361(3) 0.0210(6) Uani 1 1 d .
H22A H 0.4868 0.3585 0.4213 0.025 Uiso 1 1 calc R
C23 C 0.3666(2) 0.2018(2) 0.5232(2) 0.0176(6) Uani 1 1 d .
C24 C 0.3099(2) 0.2074(2) 0.5972(2) 0.0182(6) Uani 1 1 d .

loop_
_atom_site_aniso_label
_atom_site_aniso_U_11
_atom_site_aniso_U_22
_atom_site_aniso_U_33
_atom_site_aniso_U_23
_atom_site_aniso_U_13
_atom_site_aniso_U_12
Cu1 0.0235(2) 0.01182(17) 0.0214(2) -0.00140(14) 0.00956(15) -0.00137(14)
O1 0.0203(11) 0.0162(9) 0.0237(12) 0.0050(8) 0.0085(9) 0.0028(8)
O1W 0.0200(11) 0.0195(10) 0.0272(12) -0.0008(9) 0.0080(10) 0.0000(8)
O2 0.0257(12) 0.0254(11) 0.0309(13) 0.0040(9) 0.0083(10) -0.0083(9)
O3 0.0256(11) 0.0173(10) 0.0277(12) 0.0087(9) 0.0101(10) 0.0036(8)
O4 0.0200(11) 0.0181(10) 0.0289(13) 0.0035(9) 0.0058(9) -0.0003(8)
N1 0.0189(12) 0.0173(12) 0.0178(13) 0.0011(10) 0.0035(10) -0.0026(9)
N2 0.0211(13) 0.0143(11) 0.0167(13) -0.0011(9) 0.0052(10) -0.0001(9)
C1 0.0203(15) 0.0162(13) 0.0200(16) -0.0006(11) 0.0065(12) 0.0021(11)
C2 0.0159(14) 0.0164(13) 0.0217(16) -0.0015(11) 0.0029(12) 0.0026(11)
C3 0.0219(15) 0.0143(13) 0.0205(16) -0.0012(11) 0.0094(12) 0.0013(11)
C4 0.0237(16) 0.0245(15) 0.0203(17) 0.0057(12) 0.0026(13) 0.0060(12)
C5 0.0219(16) 0.0290(16) 0.0242(18) 0.0038(13) 0.0082(13) 0.0035(13)
C6 0.0191(15) 0.0225(14) 0.0226(17) -0.0034(12) 0.0093(13) -0.0034(12)
C7 0.0258(16) 0.0147(13) 0.0189(16) -0.0028(11) 0.0079(13) 0.0014(11)
C8 0.0250(16) 0.0192(13) 0.0143(15) -0.0020(11) 0.0092(12) -0.0008(12)
C9 0.0203(17) 0.059(2) 0.033(2) 0.0170(18) -0.0001(15) 0.0002(16)
C10 0.0221(19) 0.062(3) 0.059(3) 0.005(2) 0.0011(19) -0.0092(18)
C11 0.038(3) 0.193(7) 0.031(3) 0.028(3) -0.005(2) -0.030(3)
C12 0.026(2) 0.060(3) 0.116(5) 0.036(3) 0.013(3) 0.017(2)
C13 0.0198(15) 0.0246(15) 0.0238(17) -0.0021(12) 0.0064(13) 0.0005(12)
C14 0.0211(16) 0.0366(18) 0.0277(18) 0.0020(14) 0.0117(14) -0.0002(13)
C15 0.0272(17) 0.0265(16) 0.0286(19) 0.0087(14) 0.0066(14) -0.0032(13)
C16 0.0215(16) 0.0203(14) 0.0225(17) 0.0040(12) 0.0014(13) -0.0040(12)
C17 0.0315(18) 0.0159(14) 0.035(2) 0.0014(13) 0.0059(15) -0.0082(13)
C18 0.0333(18) 0.0144(14) 0.0294(19) -0.0020(12) 0.0048(15) -0.0016(12)
C19 0.0231(16) 0.0173(13) 0.0160(15) -0.0013(11) -0.0010(12) 0.0023(11)
C20 0.0276(17) 0.0196(14) 0.0185(16) -0.0056(12) 0.0036(13) 0.0026(12)
C21 0.0285(17) 0.0230(15) 0.0175(16) -0.0012(12) 0.0079(13) 0.0018(12)
C22 0.0227(15) 0.0177(14) 0.0236(17) 0.0004(12) 0.0083(13) -0.0042(11)
C23 0.0211(15) 0.0147(13) 0.0142(15) 0.0006(11) 0.0009(12) -0.0010(11)
C24 0.0198(15) 0.0165(13) 0.0167(15) 0.0026(11) 0.0032(12) 0.0015(11)

loop_
_atom_type_symbol
_atom_type_description
_atom_type_scat_dispersion_real
_atom_type_scat_dispersion_imag
_atom_type_scat_source
C C 0.0033 0.0016 'International Tables Vol C Tables 4.2.6.8 and 6.1.1.4'
H H 0.0000 0.0000 'International Tables Vol C Tables 4.2.6.8 and 6.1.1.4'
N N 0.0061 0.0033 'International Tables Vol C Tables 4.2.6.8 and 6.1.1.4'
O O 0.0106 0.0060 'International Tables Vol C Tables 4.2.6.8 and 6.1.1.4'
Cu Cu 0.3201 1.2651 'International Tables Vol C Tables 4.2.6.8 and 6.1.1.4'

loop_
_geom_angle_atom_site_label_1
_geom_angle_atom_site_label_2
_geom_angle_atom_site_label_3
_geom_angle
_geom_angle_site_symmetry_1
_geom_angle_site_symmetry_3
O3 Cu1 N2 170.05(9) 4_576 .
O3 Cu1 N1 88.94(9) 4_576 .
N2 Cu1 N1 81.36(10) . .
O3 Cu1 O1 92.99(9) 4_576 .
N2 Cu1 O1 96.44(9) . .
N1 Cu1 O1 148.70(9) . .
O3 Cu1 O1W 90.60(9) 4_576 .
N2 Cu1 O1W 91.66(9) . .
N1 Cu1 O1W 115.94(9) . .
O1 Cu1 O1W 95.29(8) . .
C7 O1 Cu1 103.02(17) . .
Cu1 O1W H1 109.5 . .
Cu1 O1W H2 115.0 . .
H1 O1W H2 101.7 . .
C8 O3 Cu1 132.13(19) . 4_575
C13 N1 C24 118.5(2) . .
C13 N1 Cu1 128.8(2) . .
C24 N1 Cu1 112.74(19) . .
C22 N2 C23 118.3(2) . .
C22 N2 Cu1 128.63(19) . .
C23 N2 Cu1 113.07(19) . .
C6 C1 C2 119.9(3) . .
C6 C1 C7 118.3(3) . .
C2 C1 C7 121.8(3) . .
C1 C2 C3 119.4(3) . .
C1 C2 H2A 120.3 . .
C3 C2 H2A 120.3 . .
C4 C3 C2 119.8(3) . .
C4 C3 C8 119.1(3) . .
C2 C3 C8 121.1(3) . .
C3 C4 C5 122.0(3) . .
C3 C4 H4A 119.0 . .
C5 C4 H4A 119.0 . .
C4 C5 C6 117.0(3) . .
C4 C5 C9 119.6(3) . .
C6 C5 C9 123.4(3) . .
C1 C6 C5 121.9(3) . .
C1 C6 H6A 119.0 . .
C5 C6 H6A 119.0 . .
O2 C7 O1 123.5(3) . .
O2 C7 C1 119.5(3) . .
O1 C7 C1 117.0(3) . .
O4 C8 O3 125.8(3) . .
O4 C8 C3 120.4(3) . .
O3 C8 C3 113.7(3) . .
C11 C9 C5 109.1(3) . .
C11 C9 C10 109.0(4) . .
C5 C9 C10 112.1(3) . .
C11 C9 C12 110.1(4) . .
C5 C9 C12 108.6(3) . .
C10 C9 C12 107.9(3) . .
C9 C10 H10A 109.5 . .
C9 C10 H10B 109.5 . .
H10A C10 H10B 109.5 . .
C9 C10 H10C 109.5 . .
H10A C10 H10C 109.5 . .
H10B C10 H10C 109.5 . .
C9 C11 H11A 109.5 . .
C9 C11 H11B 109.5 . .
H11A C11 H11B 109.5 . .
C9 C11 H11C 109.5 . .
H11A C11 H11C 109.5 . .
H11B C11 H11C 109.5 . .
C9 C12 H12A 109.5 . .
C9 C12 H12B 109.5 . .
H12A C12 H12B 109.5 . .
C9 C12 H12C 109.5 . .
H12A C12 H12C 109.5 . .
H12B C12 H12C 109.5 . .
N1 C13 C14 121.7(3) . .
N1 C13 H13A 119.2 . .
C14 C13 H13A 119.2 . .
C15 C14 C13 120.3(3) . .
C15 C14 H14A 119.9 . .
C13 C14 H14A 119.9 . .
C14 C15 C16 119.4(3) . .
C14 C15 H15A 120.3 . .
C16 C15 H15A 120.3 . .
C24 C16 C15 116.8(3) . .
C24 C16 C17 118.5(3) . .
C15 C16 C17 124.7(3) . .
C18 C17 C16 121.1(3) . .
C18 C17 H17A 119.5 . .
C16 C17 H17A 119.5 . .
C17 C18 C19 121.1(3) . .
C17 C18 H18A 119.4 . .
C19 C18 H18A 119.4 . .
C23 C19 C20 116.9(3) . .
C23 C19 C18 118.6(3) . .
C20 C19 C18 124.4(3) . .
C21 C20 C19 119.6(3) . .
C21 C20 H20A 120.2 . .
C19 C20 H20A 120.2 . .
C20 C21 C22 119.4(3) . .
C20 C21 H21A 120.3 . .
C22 C21 H21A 120.3 . .
N2 C22 C21 122.6(3) . .
N2 C22 H22A 118.7 . .
C21 C22 H22A 118.7 . .
N2 C23 C19 123.2(3) . .
N2 C23 C24 116.8(2) . .
C19 C23 C24 120.0(3) . .
N1 C24 C16 123.4(3) . .
N1 C24 C23 116.0(2) . .
C16 C24 C23 120.7(3) . .

loop_
_geom_bond_atom_site_label_1
_geom_bond_atom_site_label_2
_geom_bond_distance
_geom_bond_site_symmetry_2
Cu1 O3 1.925(2) 4_576
Cu1 N2 2.003(2) .
Cu1 N1 2.027(2) .
Cu1 O1 2.028(2) .
Cu1 O1W 2.207(2) .
O1 C7 1.288(4) .
O1W H1 0.8400 .
O1W H2 0.7888 .
O2 C7 1.224(4) .
O3 C8 1.273(3) .
O3 Cu1 1.925(2) 4_575
O4 C8 1.236(4) .
N1 C13 1.320(4) .
N1 C24 1.354(4) .
N2 C22 1.319(4) .
N2 C23 1.354(3) .
C1 C6 1.382(4) .
C1 C2 1.385(4) .
C1 C7 1.509(4) .
C2 C3 1.391(4) .
C2 H2A 0.9500 .
C3 C4 1.380(4) .
C3 C8 1.500(4) .
C4 C5 1.392(4) .
C4 H4A 0.9500 .
C5 C6 1.394(4) .
C5 C9 1.522(4) .
C6 H6A 0.9500 .
C9 C11 1.521(5) .
C9 C10 1.528(5) .
C9 C12 1.537(6) .
C10 H10A 0.9800 .
C10 H10B 0.9800 .
C10 H10C 0.9800 .
C11 H11A 0.9800 .
C11 H11B 0.9800 .
C11 H11C 0.9800 .
C12 H12A 0.9800 .
C12 H12B 0.9800 .
C12 H12C 0.9800 .
C13 C14 1.388(4) .
C13 H13A 0.9500 .
C14 C15 1.360(5) .
C14 H14A 0.9500 .
C15 C16 1.399(4) .
C15 H15A 0.9500 .
C16 C24 1.390(4) .
C16 C17 1.433(4) .
C17 C18 1.345(5) .
C17 H17A 0.9500 .
C18 C19 1.436(4) .
C18 H18A 0.9500 .
C19 C23 1.392(4) .
C19 C20 1.406(4) .
C20 C21 1.362(4) .
C20 H20A 0.9500 .
C21 C22 1.394(4) .
C21 H21A 0.9500 .
C22 H22A 0.9500 .
C23 C24 1.422(4) .

loop_
_geom_hbond_atom_site_label_D
_geom_hbond_atom_site_label_H
_geom_hbond_atom_site_label_A
_geom_hbond_distance_DH
_geom_hbond_distance_HA
_geom_hbond_distance_DA
_geom_hbond_angle_DHA
_geom_hbond_site_symmetry_A
O1W H1 O4 0.84 1.99 2.719(3) 144.0 4_576
O1W H2 O1 0.79 2.02 2.807(3) 175.6 3_666

loop_
_geom_torsion_atom_site_label_1
_geom_torsion_atom_site_label_2
_geom_torsion_atom_site_label_3
_geom_torsion_atom_site_label_4
_geom_torsion
_geom_torsion_site_symmetry_1
O3 Cu1 O1 C7 -69.78(18) 4_576
N2 Cu1 O1 C7 107.06(18) .
N1 Cu1 O1 C7 23.1(3) .
O1W Cu1 O1 C7 -160.66(17) .
O3 Cu1 N1 C13 1.7(3) 4_576
N2 Cu1 N1 C13 179.5(3) .
O1 Cu1 N1 C13 -92.3(3) .
O1W Cu1 N1 C13 91.9(3) .
O3 Cu1 N1 C24 -179.2(2) 4_576
N2 Cu1 N1 C24 -1.37(19) .
O1 Cu1 N1 C24 86.8(3) .
O1W Cu1 N1 C24 -89.0(2) .
N1 Cu1 N2 C22 -177.2(3) .
O1 Cu1 N2 C22 34.3(3) .
O1W Cu1 N2 C22 -61.2(3) .
N1 Cu1 N2 C23 1.08(19) .
O1 Cu1 N2 C23 -147.4(2) .
O1W Cu1 N2 C23 117.1(2) .
C6 C1 C2 C3 0.2(4) .
C7 C1 C2 C3 179.3(3) .
C1 C2 C3 C4 -1.1(4) .
C1 C2 C3 C8 178.9(3) .
C2 C3 C4 C5 0.3(5) .
C8 C3 C4 C5 -179.6(3) .
C3 C4 C5 C6 1.3(5) .
C3 C4 C5 C9 -179.1(3) .
C2 C1 C6 C5 1.5(4) .
C7 C1 C6 C5 -177.6(3) .
C4 C5 C6 C1 -2.2(4) .
C9 C5 C6 C1 178.2(3) .
Cu1 O1 C7 O2 -11.3(3) .
Cu1 O1 C7 C1 169.6(2) .
C6 C1 C7 O2 -10.0(4) .
C2 C1 C7 O2 170.9(3) .
C6 C1 C7 O1 169.1(3) .
C2 C1 C7 O1 -10.0(4) .
Cu1 O3 C8 O4 28.5(5) 4_575
Cu1 O3 C8 C3 -153.2(2) 4_575
C4 C3 C8 O4 -164.9(3) .
C2 C3 C8 O4 15.2(4) .
C4 C3 C8 O3 16.7(4) .
C2 C3 C8 O3 -163.2(3) .
C4 C5 C9 C11 54.7(5) .
C6 C5 C9 C11 -125.8(4) .
C4 C5 C9 C10 175.5(3) .
C6 C5 C9 C10 -5.0(5) .
C4 C5 C9 C12 -65.4(4) .
C6 C5 C9 C12 114.2(4) .
C24 N1 C13 C14 0.4(4) .
Cu1 N1 C13 C14 179.4(2) .
N1 C13 C14 C15 -1.1(5) .
C13 C14 C15 C16 0.9(5) .
C14 C15 C16 C24 0.1(4) .
C14 C15 C16 C17 179.4(3) .
C24 C16 C17 C18 0.4(5) .
C15 C16 C17 C18 -178.9(3) .
C16 C17 C18 C19 0.8(5) .
C17 C18 C19 C23 -2.2(5) .
C17 C18 C19 C20 178.0(3) .
C23 C19 C20 C21 -0.8(4) .
C18 C19 C20 C21 179.1(3) .
C19 C20 C21 C22 0.2(5) .
C23 N2 C22 C21 0.8(4) .
Cu1 N2 C22 C21 179.0(2) .
C20 C21 C22 N2 -0.2(5) .
C22 N2 C23 C19 -1.5(4) .
Cu1 N2 C23 C19 -180.0(2) .
C22 N2 C23 C24 177.8(2) .
Cu1 N2 C23 C24 -0.6(3) .
C20 C19 C23 N2 1.5(4) .
C18 C19 C23 N2 -178.4(3) .
C20 C19 C23 C24 -177.8(3) .
C18 C19 C23 C24 2.3(4) .
C13 N1 C24 C16 0.6(4) .
Cu1 N1 C24 C16 -178.6(2) .
C13 N1 C24 C23 -179.4(3) .
Cu1 N1 C24 C23 1.4(3) .
C15 C16 C24 N1 -0.9(4) .
C17 C16 C24 N1 179.8(3) .
C15 C16 C24 C23 179.2(3) .
C17 C16 C24 C23 -0.2(4) .
N2 C23 C24 N1 -0.5(4) .
C19 C23 C24 N1 178.8(3) .
N2 C23 C24 C16 179.4(3) .
C19 C23 C24 C16 -1.2(4) .
